data_7717971
loop_
_publ_author_name
'Misra, Rajneesh'
'Tewari, Nikhil'

_publ_section_title
;
 Design, synthesis, and redox properties of ferrocene functionalized
 phenothiazine and phenothiazine sulfone isomers
;
_journal_name_full 'Dalton Transactions'
_journal_paper_doi 10.1039/D4DT02821J
_journal_year 2025
_chemical_formula_moiety 'C28 H21 Fe N S'
_chemical_formula_sum 'C28 H21 Fe N S'
_chemical_formula_weight 459.37
_chemical_name_systematic PhenoThia
_space_group_crystal_system monoclinic
_space_group_IT_number 4
_space_group_name_Hall 'P 2yb'
_space_group_name_H-M_alt 'P 1 21 1'
_atom_sites_solution_hydrogens geom
_atom_sites_solution_primary dual
_audit_block_doi 10.5517/ccdc.csd.cc2j0ps1
_audit_creation_date 2023-02-11
_audit_creation_method
;
Olex2 1.5
(compiled 2022.04.07 svn.rca3783a0 for OlexSys, GUI svn.r6498)
;
_audit_update_record
;
2024-01-09 deposited with the CCDC.	2025-02-03 downloaded from the CCDC.
;
_cell_angle_alpha 90
_cell_angle_beta 102.663(4)
_cell_angle_gamma 90
_cell_formula_units_Z 2
_cell_length_a 7.6760(3)
_cell_length_b 10.4925(3)
_cell_length_c 13.5049(6)
_cell_measurement_reflns_used 4234
_cell_measurement_temperature 298
_cell_measurement_theta_max 28.3700
_cell_measurement_theta_min 3.9140
_cell_volume 1061.23(7)
_computing_cell_refinement 'CrysAlisPro 1.171.41.115a (Rigaku OD, 2021)'
_computing_data_collection 'CrysAlisPro 1.171.41.115a (Rigaku OD, 2021)'
_computing_data_reduction 'CrysAlisPro 1.171.41.115a (Rigaku OD, 2021)'
_computing_molecular_graphics 'Olex2 1.5 (Dolomanov et al., 2009)'
_computing_publication_material 'Olex2 1.5 (Dolomanov et al., 2009)'
_computing_structure_refinement 'SHELXL 2018/3 (Sheldrick, 2015)'
_computing_structure_solution 'SHELXT 2018/2 (Sheldrick, 2018)'
_diffrn_ambient_temperature 298
_diffrn_detector 'CCD plate'
_diffrn_detector_area_resol_mean 16.0309
_diffrn_detector_type Eos
_diffrn_measured_fraction_theta_full 0.984
_diffrn_measured_fraction_theta_max 0.865
_diffrn_measurement_details
;
List of Runs (angles in degrees, time in seconds):

  # Type    Start    End  Width  t~exp~   \w     \q     \k     \f   Frames
#--------------------------------------------------------------------------
  1  \w    -52.00  36.00   1.00   35.00    --   18.09 -16.00 -23.00   88
  2  \w      6.00  31.00   1.00   35.00    --   18.09  16.00 145.00   25
  3  \w    -55.00 -30.00   1.00   35.00    --  -19.42 -16.00 -23.00   25
  4  \w      0.00  26.00   1.00   35.00    --  -19.42  16.00 145.00   26
  5  \w     -3.00  87.00   1.00   35.00    --   18.09  57.00 -30.00   90
  6  \w     69.00  94.00   1.00   35.00    --   18.09 178.00   0.00   25
  7  \w    -20.00  59.00   1.00   35.00    --   18.09 -99.00  90.00   79
  8  \w     -6.00  19.00   1.00   35.00    --   18.09 -77.00  90.00   25
  9  \w     35.00  60.00   1.00   35.00    --   18.09 -99.00 -30.00   25
;
_diffrn_measurement_device 'four-circle diffractometer'
_diffrn_measurement_device_type 'SuperNova, Dual, Cu at home/near, Eos'
_diffrn_measurement_method '\w scans'
_diffrn_orient_matrix_type 'CrysAlisPro convention (1999,Acta A55,543-557)'
_diffrn_orient_matrix_UB_11 -0.0760502000
_diffrn_orient_matrix_UB_12 -0.0056146000
_diffrn_orient_matrix_UB_13 -0.0404914000
_diffrn_orient_matrix_UB_21 -0.0530531000
_diffrn_orient_matrix_UB_22 -0.0157440000
_diffrn_orient_matrix_UB_23 0.0351337000
_diffrn_orient_matrix_UB_31 -0.0192377000
_diffrn_orient_matrix_UB_32 0.0655029000
_diffrn_orient_matrix_UB_33 0.0049790000
_diffrn_radiation_monochromator mirror
_diffrn_radiation_probe x-ray
_diffrn_radiation_type 'Mo K\a'
_diffrn_radiation_wavelength 0.71073
_diffrn_reflns_av_R_equivalents 0.1301
_diffrn_reflns_av_unetI/netI 0.1392
_diffrn_reflns_Laue_measured_fraction_full 0.984
_diffrn_reflns_Laue_measured_fraction_max 0.865
_diffrn_reflns_limit_h_max 9
_diffrn_reflns_limit_h_min -9
_diffrn_reflns_limit_k_max 14
_diffrn_reflns_limit_k_min -14
_diffrn_reflns_limit_l_max 18
_diffrn_reflns_limit_l_min -13
_diffrn_reflns_number 8197
_diffrn_reflns_point_group_measured_fraction_full 0.897
_diffrn_reflns_point_group_measured_fraction_max 0.759
_diffrn_reflns_theta_full 25.242
_diffrn_reflns_theta_max 29.238
_diffrn_reflns_theta_min 3.092
_diffrn_source 'micro-focus sealed X-ray tube'
_diffrn_source_type 'SuperNova (Mo) X-ray Source'
_exptl_absorpt_coefficient_mu 0.825
_exptl_absorpt_correction_T_max 1.00000
_exptl_absorpt_correction_T_min 0.26465
_exptl_absorpt_correction_type multi-scan
_exptl_absorpt_process_details
;
CrysAlisPro 1.171.41.115a (Rigaku Oxford Diffraction, 2021)
Empirical absorption correction using spherical harmonics,
implemented in SCALE3 ABSPACK scaling algorithm.
;
_exptl_crystal_colour 'metallic orangish orange'
_exptl_crystal_colour_lustre metallic
_exptl_crystal_colour_modifier orangish
_exptl_crystal_colour_primary orange
_exptl_crystal_density_diffrn 1.438
_exptl_crystal_description block
_exptl_crystal_F_000 476
_exptl_crystal_size_max 1.35
_exptl_crystal_size_mid 1.17
_exptl_crystal_size_min 1.1
_refine_diff_density_max 0.555
_refine_diff_density_min -1.111
_refine_diff_density_rms 0.111
_refine_ls_abs_structure_details
;
 Classical Flack method preferred over Parsons because s.u. lower.
;
_refine_ls_abs_structure_Flack 0.39(4)
_refine_ls_extinction_method none
_refine_ls_goodness_of_fit_ref 1.034
_refine_ls_hydrogen_treatment constr
_refine_ls_matrix_type full
_refine_ls_number_parameters 280
_refine_ls_number_reflns 4388
_refine_ls_number_restraints 1
_refine_ls_restrained_S_all 1.033
_refine_ls_R_factor_all 0.1171
_refine_ls_R_factor_gt 0.0701
_refine_ls_shift/su_max 0.000
_refine_ls_shift/su_mean 0.000
_refine_ls_structure_factor_coef Fsqd
_refine_ls_weighting_details 'w=1/[\s^2^(Fo^2^)+(0.1223P)^2^] where P=(Fo^2^+2Fc^2^)/3'
_refine_ls_weighting_scheme calc
_refine_ls_wR_factor_gt 0.1679
_refine_ls_wR_factor_ref 0.2275
_reflns_Friedel_coverage 0.669
_reflns_Friedel_fraction_full 0.800
_reflns_Friedel_fraction_max 0.642
_reflns_number_gt 2955
_reflns_number_total 4388
_reflns_threshold_expression 'I > 2\s(I)'
_cod_data_source_file d4dt02821j2.cif
_cod_data_source_block rm-676
_cod_database_code 7717971
_shelx_shelxl_version_number 2018/3
_chemical_oxdiff_formula C28H21FeNS
_shelx_space_group_comment
;
The symmetry employed for this shelxl refinement is uniquely defined
by the following loop, which should always be used as a source of
symmetry information in preference to the above space-group names.
They are only intended as comments.
;
_olex2_refinement_description
;
1. Fixed Uiso
 At 1.2 times of:
  All C(H) groups
2.a Aromatic/amide H refined with riding coordinates:
 C005(H005), C008(H008), C009(H009), C00B(H00B), C00C(H00C), C00D(H00D),
 C00F(H00F), C00G(H00G), C00H(H00H), C00J(H00J), C00K(H00K), C00L(H00L),
 C00N(H00N), C00O(H00O), C00P(H00P), C00Q(H00Q), C00R(H00R), C00S(H00S),
 C00T(H00T), C00U(H00U), C00V(H00V)
;
_olex2_submission_original_sample_id RM676
_olex2_submission_special_instructions 'No special instructions were received'
_oxdiff_exptl_absorpt_empirical_details
;
Empirical correction (ABSPACK) includes:
- Absorption correction using spherical harmonics
- Frame scaling
;
_oxdiff_exptl_absorpt_empirical_full_max 3.783
_oxdiff_exptl_absorpt_empirical_full_min 0.202

loop_
_space_group_symop_operation_xyz
'x, y, z'
'-x, y+1/2, -z'

loop_
_atom_site_label
_atom_site_type_symbol
_atom_site_fract_x
_atom_site_fract_y
_atom_site_fract_z
_atom_site_U_iso_or_equiv
_atom_site_adp_type
_atom_site_occupancy
_atom_site_site_symmetry_order
_atom_site_calc_flag
_atom_site_refinement_flags_posn
_atom_site_refinement_flags_adp
_atom_site_refinement_flags_occupancy
_atom_site_disorder_assembly
_atom_site_disorder_group
Fe01 Fe 0.74029(14) 0.72752(9) 0.47254(8) 0.0392(4) Uani 1 1 d . . . . .
S002 S 0.1738(5) 0.0793(2) 0.1405(2) 0.0531(7) Uani 1 1 d . . . . .
C003 C 0.3856(10) 0.6228(7) 0.3238(6) 0.0328(16) Uani 1 1 d . . . . .
N004 N 0.1785(11) 0.3643(6) 0.1498(5) 0.0362(17) Uani 1 1 d . . . . .
C005 C 0.3413(11) 0.5028(7) 0.2796(5) 0.0309(16) Uani 1 1 d . . . . .
H005 H 0.392288 0.429927 0.313068 0.037 Uiso 1 1 calc R U . . .
C006 C 0.2537(11) 0.3130(8) 0.0725(6) 0.0342(17) Uani 1 1 d . . . . .
C007 C 0.5069(11) 0.6285(7) 0.4235(6) 0.0336(16) Uani 1 1 d . . . . .
C008 C 0.4966(11) 0.7101(8) 0.5066(6) 0.0381(18) Uani 1 1 d . . . . .
H008 H 0.414112 0.775280 0.505278 0.046 Uiso 1 1 calc R U . . .
C009 C 0.1467(13) 0.6000(9) 0.1349(7) 0.046(2) Uani 1 1 d . . . . .
H009 H 0.068442 0.592782 0.071957 0.056 Uiso 1 1 calc R U . . .
C00A C 0.2231(12) 0.4916(7) 0.1870(6) 0.0368(18) Uani 1 1 d . . . . .
C00B C 0.3254(15) 0.1288(9) -0.0202(8) 0.052(2) Uani 1 1 d . . . . .
H00B H 0.319375 0.041391 -0.031640 0.062 Uiso 1 1 calc R U . . .
C00C C -0.2585(17) 0.3207(14) 0.2228(8) 0.068(3) Uani 1 1 d . . . . .
H00C H -0.345836 0.369392 0.243009 0.082 Uiso 1 1 calc R U . . .
C00D C 0.3058(11) 0.7293(9) 0.2711(6) 0.0436(18) Uani 1 1 d . . . . .
H00D H 0.332097 0.809766 0.299231 0.052 Uiso 1 1 calc R U . . .
C00E C 0.0235(13) 0.3060(9) 0.1716(6) 0.0378(19) Uani 1 1 d . . . . .
C00F C 0.3350(14) 0.3900(9) 0.0108(7) 0.048(2) Uani 1 1 d . . . . .
H00F H 0.337826 0.478016 0.019238 0.058 Uiso 1 1 calc R U . . .
C00G C 0.6541(13) 0.5427(8) 0.4606(7) 0.042(2) Uani 1 1 d . . . . .
H00G H 0.691479 0.478285 0.422802 0.051 Uiso 1 1 calc R U . . .
C00H C 0.1897(12) 0.7185(10) 0.1788(7) 0.049(2) Uani 1 1 d . . . . .
H00H H 0.139052 0.791430 0.145268 0.058 Uiso 1 1 calc R U . . .
C00I C 0.2533(13) 0.1823(8) 0.0580(7) 0.039(2) Uani 1 1 d . . . . .
C00J C 0.7326(15) 0.5712(9) 0.5628(7) 0.049(2) Uani 1 1 d . . . . .
H00J H 0.830053 0.530484 0.603563 0.059 Uiso 1 1 calc R U . . .
C00K C 0.6325(16) 0.6756(9) 0.5915(7) 0.051(3) Uani 1 1 d . . . . .
H00K H 0.653548 0.714063 0.655048 0.062 Uiso 1 1 calc R U . . .
C00L C -0.1109(15) 0.3795(10) 0.1987(8) 0.051(2) Uani 1 1 d . . . . .
H00L H -0.101480 0.467845 0.200531 0.061 Uiso 1 1 calc R U . . .
C00M C 0.0015(15) 0.1741(9) 0.1674(7) 0.044(2) Uani 1 1 d . . . . .
C00N C 0.4105(16) 0.3355(11) -0.0622(8) 0.060(3) Uani 1 1 d . . . . .
H00N H 0.467369 0.386970 -0.101415 0.071 Uiso 1 1 calc R U . . .
C00O C 0.4035(14) 0.2056(10) -0.0783(7) 0.056(3) Uani 1 1 d . . . . .
H00O H 0.452571 0.170705 -0.129346 0.067 Uiso 1 1 calc R U . . .
C00P C -0.1485(19) 0.1169(12) 0.1885(8) 0.065(3) Uani 1 1 d . . . . .
H00P H -0.162172 0.028947 0.183296 0.078 Uiso 1 1 calc R U . . .
C00Q C 0.904(2) 0.8785(14) 0.5191(12) 0.085(5) Uani 1 1 d . . . . .
H00Q H 0.920815 0.919239 0.581634 0.103 Uiso 1 1 calc R U . . .
C00R C 0.775(2) 0.9106(11) 0.4342(13) 0.079(4) Uani 1 1 d . . . . .
H00R H 0.688957 0.974213 0.430095 0.095 Uiso 1 1 calc R U . . .
C00S C -0.2751(17) 0.1890(13) 0.2167(9) 0.074(4) Uani 1 1 d . . . . .
H00S H -0.374653 0.149908 0.232140 0.088 Uiso 1 1 calc R U . . .
C00T C 0.797(2) 0.8295(19) 0.3559(10) 0.100(6) Uani 1 1 d . . . . .
H00T H 0.730622 0.829941 0.289316 0.119 Uiso 1 1 calc R U . . .
C00U C 1.000(2) 0.7811(17) 0.4980(13) 0.088(4) Uani 1 1 d . . . . .
H00U H 1.093498 0.742799 0.543828 0.106 Uiso 1 1 calc R U . . .
C00V C 0.940(2) 0.7455(16) 0.3983(14) 0.102(6) Uani 1 1 d . . . . .
H00V H 0.985055 0.679643 0.364929 0.123 Uiso 1 1 calc R U . . .

loop_
_atom_site_aniso_label
_atom_site_aniso_U_11
_atom_site_aniso_U_22
_atom_site_aniso_U_33
_atom_site_aniso_U_23
_atom_site_aniso_U_13
_atom_site_aniso_U_12
Fe01 0.0403(6) 0.0341(6) 0.0461(7) -0.0046(5) 0.0157(5) -0.0063(5)
S002 0.076(2) 0.0302(10) 0.0553(15) 0.0019(10) 0.0194(14) 0.0006(11)
C003 0.025(4) 0.034(4) 0.042(4) -0.002(3) 0.013(4) 0.002(3)
N004 0.043(4) 0.033(4) 0.035(4) -0.012(3) 0.014(3) -0.008(3)
C005 0.037(4) 0.026(3) 0.031(4) 0.002(3) 0.009(3) 0.002(3)
C006 0.027(4) 0.039(4) 0.037(4) -0.001(3) 0.007(3) -0.002(3)
C007 0.033(4) 0.030(3) 0.039(4) -0.003(3) 0.010(4) 0.000(3)
C008 0.036(4) 0.038(4) 0.044(4) -0.006(4) 0.017(3) -0.004(3)
C009 0.045(6) 0.042(5) 0.049(5) 0.002(4) 0.005(4) 0.005(4)
C00A 0.046(5) 0.025(3) 0.042(4) -0.005(3) 0.015(4) -0.002(3)
C00B 0.054(6) 0.043(5) 0.061(6) -0.016(4) 0.019(5) 0.006(4)
C00C 0.054(7) 0.098(9) 0.058(7) -0.013(6) 0.025(6) 0.000(6)
C00D 0.051(4) 0.026(3) 0.058(5) -0.005(4) 0.020(4) -0.004(4)
C00E 0.042(5) 0.043(5) 0.028(4) -0.005(3) 0.006(4) -0.003(3)
C00F 0.056(6) 0.043(5) 0.050(6) -0.001(4) 0.021(5) -0.009(4)
C00G 0.049(6) 0.028(4) 0.052(5) -0.001(3) 0.017(4) -0.001(3)
C00H 0.057(5) 0.031(4) 0.057(5) 0.004(4) 0.011(4) 0.002(4)
C00I 0.045(5) 0.036(4) 0.036(4) -0.007(3) 0.007(4) -0.001(3)
C00J 0.058(6) 0.038(4) 0.051(5) 0.006(4) 0.012(5) -0.001(4)
C00K 0.076(8) 0.046(4) 0.035(5) -0.006(4) 0.018(5) -0.015(4)
C00L 0.048(6) 0.055(6) 0.054(6) -0.004(4) 0.016(5) 0.002(4)
C00M 0.050(6) 0.045(5) 0.036(5) -0.005(4) 0.006(4) -0.007(4)
C00N 0.071(7) 0.060(6) 0.056(6) -0.001(5) 0.034(6) -0.009(5)
C00O 0.064(6) 0.056(7) 0.054(5) -0.012(5) 0.028(5) 0.010(5)
C00P 0.084(9) 0.063(7) 0.054(6) -0.010(5) 0.027(7) -0.032(6)
C00Q 0.096(11) 0.075(9) 0.095(10) -0.021(8) 0.043(9) -0.053(8)
C00R 0.086(10) 0.042(6) 0.113(12) 0.026(7) 0.029(9) -0.007(6)
C00S 0.049(7) 0.103(11) 0.073(7) -0.003(7) 0.023(6) -0.034(6)
C00T 0.104(13) 0.132(14) 0.065(8) 0.019(9) 0.023(8) -0.076(11)
C00U 0.049(8) 0.116(12) 0.094(10) 0.018(9) 0.003(7) -0.026(7)
C00V 0.112(12) 0.075(9) 0.153(14) -0.025(11) 0.101(12) -0.028(9)

loop_
_atom_type_symbol
_atom_type_description
_atom_type_scat_dispersion_real
_atom_type_scat_dispersion_imag
_atom_type_scat_source
C C 0.0033 0.0016 'International Tables Vol C Tables 4.2.6.8 and 6.1.1.4'
H H 0.0000 0.0000 'International Tables Vol C Tables 4.2.6.8 and 6.1.1.4'
N N 0.0061 0.0033 'International Tables Vol C Tables 4.2.6.8 and 6.1.1.4'
S S 0.1246 0.1234 'International Tables Vol C Tables 4.2.6.8 and 6.1.1.4'
Fe Fe 0.3463 0.8444 'International Tables Vol C Tables 4.2.6.8 and 6.1.1.4'

loop_
_geom_angle_atom_site_label_1
_geom_angle_atom_site_label_2
_geom_angle_atom_site_label_3
_geom_angle
_geom_angle_site_symmetry_1
_geom_angle_site_symmetry_3
_geom_angle_publ_flag
C007 Fe01 C00J 69.5(4) . . ?
C008 Fe01 C007 40.9(3) . . ?
C008 Fe01 C00G 68.5(3) . . ?
C008 Fe01 C00J 69.2(4) . . ?
C008 Fe01 C00K 40.8(4) . . ?
C008 Fe01 C00Q 122.5(5) . . ?
C00G Fe01 C007 41.3(3) . . ?
C00G Fe01 C00J 40.3(4) . . ?
C00K Fe01 C007 69.0(4) . . ?
C00K Fe01 C00G 68.1(3) . . ?
C00K Fe01 C00J 41.2(4) . . ?
C00Q Fe01 C007 158.5(6) . . ?
C00Q Fe01 C00G 158.6(6) . . ?
C00Q Fe01 C00J 122.4(6) . . ?
C00Q Fe01 C00K 107.1(5) . . ?
C00R Fe01 C007 123.5(5) . . ?
C00R Fe01 C008 108.8(5) . . ?
C00R Fe01 C00G 160.0(5) . . ?
C00R Fe01 C00J 159.0(6) . . ?
C00R Fe01 C00K 123.7(5) . . ?
C00R Fe01 C00Q 39.9(6) . . ?
C00R Fe01 C00T 40.4(6) . . ?
C00R Fe01 C00U 66.5(7) . . ?
C00T Fe01 C007 109.6(5) . . ?
C00T Fe01 C008 126.0(6) . . ?
C00T Fe01 C00G 124.0(6) . . ?
C00T Fe01 C00J 157.2(7) . . ?
C00T Fe01 C00K 161.2(8) . . ?
C00T Fe01 C00Q 66.9(6) . . ?
C00U Fe01 C007 162.2(6) . . ?
C00U Fe01 C008 155.1(6) . . ?
C00U Fe01 C00G 124.5(6) . . ?
C00U Fe01 C00J 106.0(6) . . ?
C00U Fe01 C00K 119.7(5) . . ?
C00U Fe01 C00Q 38.2(6) . . ?
C00U Fe01 C00T 67.5(6) . . ?
C00V Fe01 C007 126.4(6) . . ?
C00V Fe01 C008 163.8(6) . . ?
C00V Fe01 C00G 108.5(5) . . ?
C00V Fe01 C00J 119.6(6) . . ?
C00V Fe01 C00K 154.4(7) . . ?
C00V Fe01 C00Q 66.1(6) . . ?
C00V Fe01 C00R 68.2(6) . . ?
C00V Fe01 C00T 41.4(7) . . ?
C00V Fe01 C00U 39.8(6) . . ?
C00I S002 C00M 99.5(4) . . ?
C005 C003 C007 118.4(7) . . ?
C00D C003 C005 117.6(7) . . ?
C00D C003 C007 124.0(7) . . ?
C006 N004 C00A 120.6(7) . . ?
C006 N004 C00E 119.2(7) . . ?
C00E N004 C00A 118.0(7) . . ?
C003 C005 H005 119.6 . . ?
C00A C005 C003 120.8(7) . . ?
C00A C005 H005 119.6 . . ?
C00F C006 N004 122.0(8) . . ?
C00I C006 N004 119.7(8) . . ?
C00I C006 C00F 118.3(8) . . ?
C003 C007 Fe01 130.8(5) . . ?
C008 C007 Fe01 68.7(4) . . ?
C008 C007 C003 128.0(7) . . ?
C008 C007 C00G 105.9(7) . . ?
C00G C007 Fe01 69.1(5) . . ?
C00G C007 C003 125.9(7) . . ?
Fe01 C008 H008 125.9 . . ?
C007 C008 Fe01 70.3(4) . . ?
C007 C008 H008 125.5 . . ?
C00K C008 Fe01 69.8(5) . . ?
C00K C008 C007 109.0(8) . . ?
C00K C008 H008 125.5 . . ?
C00A C009 H009 120.6 . . ?
C00H C009 H009 120.6 . . ?
C00H C009 C00A 118.7(9) . . ?
C005 C00A N004 117.0(7) . . ?
C005 C00A C009 120.5(7) . . ?
C009 C00A N004 122.5(8) . . ?
C00I C00B H00B 120.2 . . ?
C00O C00B H00B 120.2 . . ?
C00O C00B C00I 119.6(9) . . ?
C00L C00C H00C 120.1 . . ?
C00S C00C H00C 120.1 . . ?
C00S C00C C00L 119.8(12) . . ?
C003 C00D H00D 119.2 . . ?
C00H C00D C003 121.7(9) . . ?
C00H C00D H00D 119.2 . . ?
C00L C00E N004 121.0(9) . . ?
C00M C00E N004 121.1(9) . . ?
C00M C00E C00L 117.9(10) . . ?
C006 C00F H00F 120.0 . . ?
C00N C00F C006 120.0(9) . . ?
C00N C00F H00F 120.0 . . ?
Fe01 C00G H00G 126.8 . . ?
C007 C00G Fe01 69.6(4) . . ?
C007 C00G H00G 125.0 . . ?
C00J C00G Fe01 70.2(5) . . ?
C00J C00G C007 109.9(8) . . ?
C00J C00G H00G 125.0 . . ?
C009 C00H H00H 119.7 . . ?
C00D C00H C009 120.7(10) . . ?
C00D C00H H00H 119.7 . . ?
C006 C00I S002 120.7(7) . . ?
C006 C00I C00B 120.7(9) . . ?
C00B C00I S002 118.6(7) . . ?
Fe01 C00J H00J 126.5 . . ?
C00G C00J Fe01 69.5(5) . . ?
C00G C00J H00J 126.7 . . ?
C00G C00J C00K 106.6(9) . . ?
C00K C00J Fe01 68.8(5) . . ?
C00K C00J H00J 126.7 . . ?
Fe01 C00K H00K 126.5 . . ?
C008 C00K Fe01 69.4(4) . . ?
C008 C00K C00J 108.5(8) . . ?
C008 C00K H00K 125.7 . . ?
C00J C00K Fe01 70.0(5) . . ?
C00J C00K H00K 125.7 . . ?
C00C C00L C00E 120.1(11) . . ?
C00C C00L H00L 119.9 . . ?
C00E C00L H00L 119.9 . . ?
C00E C00M S002 118.8(9) . . ?
C00P C00M S002 119.7(9) . . ?
C00P C00M C00E 121.4(11) . . ?
C00F C00N H00N 119.4 . . ?
C00F C00N C00O 121.2(9) . . ?
C00O C00N H00N 119.4 . . ?
C00B C00O C00N 120.2(8) . . ?
C00B C00O H00O 119.9 . . ?
C00N C00O H00O 119.9 . . ?
C00M C00P H00P 120.0 . . ?
C00S C00P C00M 119.9(11) . . ?
C00S C00P H00P 120.0 . . ?
Fe01 C00Q H00Q 126.4 . . ?
C00R C00Q Fe01 69.6(7) . . ?
C00R C00Q H00Q 125.0 . . ?
C00U C00Q Fe01 70.6(8) . . ?
C00U C00Q H00Q 125.0 . . ?
C00U C00Q C00R 110.0(14) . . ?
Fe01 C00R H00R 124.6 . . ?
C00Q C00R Fe01 70.5(6) . . ?
C00Q C00R H00R 126.4 . . ?
C00Q C00R C00T 107.2(14) . . ?
C00T C00R Fe01 70.1(7) . . ?
C00T C00R H00R 126.4 . . ?
C00C C00S H00S 119.6 . . ?
C00P C00S C00C 120.8(11) . . ?
C00P C00S H00S 119.6 . . ?
Fe01 C00T H00T 126.2 . . ?
C00R C00T Fe01 69.6(6) . . ?
C00R C00T H00T 126.8 . . ?
C00R C00T C00V 106.4(13) . . ?
C00V C00T Fe01 69.0(7) . . ?
C00V C00T H00T 126.8 . . ?
Fe01 C00U H00U 125.4 . . ?
C00Q C00U Fe01 71.2(9) . . ?
C00Q C00U H00U 125.1 . . ?
C00Q C00U C00V 109.7(16) . . ?
C00V C00U Fe01 69.8(8) . . ?
C00V C00U H00U 125.1 . . ?
Fe01 C00V H00V 124.9 . . ?
C00T C00V Fe01 69.6(7) . . ?
C00T C00V H00V 126.7 . . ?
C00U C00V Fe01 70.4(7) . . ?
C00U C00V C00T 106.6(14) . . ?
C00U C00V H00V 126.7 . . ?

loop_
_geom_bond_atom_site_label_1
_geom_bond_atom_site_label_2
_geom_bond_distance
_geom_bond_site_symmetry_2
_geom_bond_publ_flag
Fe01 C007 2.051(8) . ?
Fe01 C008 2.030(7) . ?
Fe01 C00G 2.044(8) . ?
Fe01 C00J 2.052(9) . ?
Fe01 C00K 2.035(8) . ?
Fe01 C00Q 2.034(11) . ?
Fe01 C00R 2.021(11) . ?
Fe01 C00T 2.027(11) . ?
Fe01 C00U 2.027(13) . ?
Fe01 C00V 2.019(11) . ?
S002 C00I 1.754(9) . ?
S002 C00M 1.756(11) . ?
C003 C005 1.403(10) . ?
C003 C007 1.461(12) . ?
C003 C00D 1.393(12) . ?
N004 C006 1.405(10) . ?
N004 C00A 1.442(9) . ?
N004 C00E 1.425(11) . ?
C005 H005 0.9300 . ?
C005 C00A 1.380(12) . ?
C006 C00F 1.402(12) . ?
C006 C00I 1.386(12) . ?
C007 C008 1.427(10) . ?
C007 C00G 1.445(12) . ?
C008 H008 0.9300 . ?
C008 C00K 1.417(14) . ?
C009 H009 0.9300 . ?
C009 C00A 1.397(12) . ?
C009 C00H 1.386(14) . ?
C00B H00B 0.9300 . ?
C00B C00I 1.412(12) . ?
C00B C00O 1.353(14) . ?
C00C H00C 0.9300 . ?
C00C C00L 1.390(16) . ?
C00C C00S 1.389(19) . ?
C00D H00D 0.9300 . ?
C00D C00H 1.368(12) . ?
C00E C00L 1.399(13) . ?
C00E C00M 1.393(12) . ?
C00F H00F 0.9300 . ?
C00F C00N 1.373(12) . ?
C00G H00G 0.9300 . ?
C00G C00J 1.411(13) . ?
C00H H00H 0.9300 . ?
C00J H00J 0.9300 . ?
C00J C00K 1.439(14) . ?
C00K H00K 0.9300 . ?
C00L H00L 0.9300 . ?
C00M C00P 1.382(15) . ?
C00N H00N 0.9300 . ?
C00N C00O 1.379(15) . ?
C00O H00O 0.9300 . ?
C00P H00P 0.9300 . ?
C00P C00S 1.350(19) . ?
C00Q H00Q 0.9300 . ?
C00Q C00R 1.38(2) . ?
C00Q C00U 1.33(2) . ?
C00R H00R 0.9300 . ?
C00R C00T 1.40(2) . ?
C00S H00S 0.9300 . ?
C00T H00T 0.9300 . ?
C00T C00V 1.43(2) . ?
C00U H00U 0.9300 . ?
C00U C00V 1.38(2) . ?
C00V H00V 0.9300 . ?

loop_
_geom_torsion_atom_site_label_1
_geom_torsion_atom_site_label_2
_geom_torsion_atom_site_label_3
_geom_torsion_atom_site_label_4
_geom_torsion
_geom_torsion_site_symmetry_1
_geom_torsion_site_symmetry_2
_geom_torsion_site_symmetry_3
_geom_torsion_site_symmetry_4
_geom_torsion_publ_flag
Fe01 C007 C008 C00K -59.3(6) . . . . ?
Fe01 C007 C00G C00J 58.7(6) . . . . ?
Fe01 C008 C00K C00J -59.2(6) . . . . ?
Fe01 C00G C00J C00K 59.0(6) . . . . ?
Fe01 C00J C00K C008 58.9(6) . . . . ?
Fe01 C00Q C00R C00T -60.8(8) . . . . ?
Fe01 C00Q C00U C00V 59.4(9) . . . . ?
Fe01 C00R C00T C00V -59.4(8) . . . . ?
Fe01 C00T C00V C00U -61.0(8) . . . . ?
Fe01 C00U C00V C00T 60.5(8) . . . . ?
S002 C00M C00P C00S 175.0(10) . . . . ?
C003 C005 C00A N004 -177.0(7) . . . . ?
C003 C005 C00A C009 0.8(11) . . . . ?
C003 C007 C008 Fe01 -125.8(8) . . . . ?
C003 C007 C008 C00K 174.9(8) . . . . ?
C003 C007 C00G Fe01 125.9(8) . . . . ?
C003 C007 C00G C00J -175.4(8) . . . . ?
C003 C00D C00H C009 0.4(12) . . . . ?
N004 C006 C00F C00N 178.5(10) . . . . ?
N004 C006 C00I S002 -4.4(14) . . . . ?
N004 C006 C00I C00B 179.0(9) . . . . ?
N004 C00E C00L C00C -178.0(10) . . . . ?
N004 C00E C00M S002 3.1(14) . . . . ?
N004 C00E C00M C00P 180.0(9) . . . . ?
C005 C003 C007 Fe01 126.3(7) . . . . ?
C005 C003 C007 C008 -139.9(8) . . . . ?
C005 C003 C007 C00G 34.0(11) . . . . ?
C005 C003 C00D C00H -0.7(11) . . . . ?
C006 N004 C00A C005 -103.5(9) . . . . ?
C006 N004 C00A C009 78.9(11) . . . . ?
C006 N004 C00E C00L -143.3(9) . . . . ?
C006 N004 C00E C00M 37.1(13) . . . . ?
C006 C00F C00N C00O 2.0(17) . . . . ?
C007 C003 C005 C00A 178.0(6) . . . . ?
C007 C003 C00D C00H -178.4(7) . . . . ?
C007 C008 C00K Fe01 59.6(5) . . . . ?
C007 C008 C00K C00J 0.4(10) . . . . ?
C007 C00G C00J Fe01 -58.3(6) . . . . ?
C007 C00G C00J C00K 0.7(10) . . . . ?
C008 C007 C00G Fe01 -59.1(5) . . . . ?
C008 C007 C00G C00J -0.5(9) . . . . ?
C00A N004 C006 C00F -16.9(14) . . . . ?
C00A N004 C006 C00I 161.1(9) . . . . ?
C00A N004 C00E C00L 19.9(12) . . . . ?
C00A N004 C00E C00M -159.7(9) . . . . ?
C00A C009 C00H C00D 0.5(13) . . . . ?
C00D C003 C005 C00A 0.1(10) . . . . ?
C00D C003 C007 Fe01 -56.0(10) . . . . ?
C00D C003 C007 C008 37.8(12) . . . . ?
C00D C003 C007 C00G -148.4(8) . . . . ?
C00E N004 C006 C00F 145.9(9) . . . . ?
C00E N004 C006 C00I -36.1(13) . . . . ?
C00E N004 C00A C005 93.6(10) . . . . ?
C00E N004 C00A C009 -84.1(10) . . . . ?
C00E C00M C00P C00S -1.9(18) . . . . ?
C00F C006 C00I S002 173.7(7) . . . . ?
C00F C006 C00I C00B -2.9(16) . . . . ?
C00F C00N C00O C00B -1.7(18) . . . . ?
C00G C007 C008 Fe01 59.3(5) . . . . ?
C00G C007 C008 C00K 0.0(9) . . . . ?
C00G C00J C00K Fe01 -59.5(6) . . . . ?
C00G C00J C00K C008 -0.7(10) . . . . ?
C00H C009 C00A N004 176.5(8) . . . . ?
C00H C009 C00A C005 -1.1(12) . . . . ?
C00I S002 C00M C00E -33.5(9) . . . . ?
C00I S002 C00M C00P 149.5(9) . . . . ?
C00I C006 C00F C00N 0.4(15) . . . . ?
C00I C00B C00O C00N -0.8(17) . . . . ?
C00L C00C C00S C00P 1(2) . . . . ?
C00L C00E C00M S002 -176.5(7) . . . . ?
C00L C00E C00M C00P 0.4(16) . . . . ?
C00M S002 C00I C006 34.9(9) . . . . ?
C00M S002 C00I C00B -148.5(9) . . . . ?
C00M C00E C00L C00C 1.6(16) . . . . ?
C00M C00P C00S C00C 1(2) . . . . ?
C00O C00B C00I S002 -173.5(9) . . . . ?
C00O C00B C00I C006 3.2(17) . . . . ?
C00Q C00R C00T Fe01 61.1(8) . . . . ?
C00Q C00R C00T C00V 1.7(13) . . . . ?
C00Q C00U C00V Fe01 -60.2(10) . . . . ?
C00Q C00U C00V C00T 0.3(15) . . . . ?
C00R C00Q C00U Fe01 -58.6(9) . . . . ?
C00R C00Q C00U C00V 0.8(15) . . . . ?
C00R C00T C00V Fe01 59.8(8) . . . . ?
C00R C00T C00V C00U -1.2(13) . . . . ?
C00S C00C C00L C00E -2.2(19) . . . . ?
C00U C00Q C00R Fe01 59.2(9) . . . . ?
C00U C00Q C00R C00T -1.6(14) . . . . ?
